data_7227371
loop_
_publ_author_name
'Suresh, Kuthuru'
'Khandavilli, U. B. Rao'
'Gunnam, Anilkumar'
'Nangia, Ashwini'

_publ_section_title
;
 Polymorphism, isostructurality and physicochemical properties of
 glibenclamide salts
;
_journal_issue 6
_journal_name_full CrystEngComm
_journal_page_first 918
_journal_paper_doi 10.1039/C6CE02295B
_journal_volume 19
_journal_year 2017
_chemical_formula_moiety 'C23 H27 Cl N3 Na O6 S'
_chemical_formula_sum 'C23 H27 Cl N3 Na O6 S'
_chemical_formula_weight 531.97
_chemical_name_common 'Glibenclamide-sodiumhydrate salt'
_chemical_name_systematic
; 
 5-chloro-N-(4-[N-(cyclohexylcarbamoyl)sulfamoyl]phenethyl)-2-methoxybenzamide-sodium-hydrate 
;
_space_group_crystal_system monoclinic
_space_group_IT_number 14
_space_group_name_Hall '-P 2yn'
_space_group_name_H-M_alt 'P 1 21/n 1'
_symmetry_space_group_name_Hall '-P 2yn'
_symmetry_space_group_name_H-M 'P 1 21/n 1'
_atom_sites_solution_hydrogens geom
_audit_creation_method SHELXL-2014/7
_audit_update_record
;
2016-11-01 deposited with the CCDC.
2017-01-04 downloaded from the CCDC.
;
_cell_angle_alpha 90
_cell_angle_beta 108.746(8)
_cell_angle_gamma 90
_cell_formula_units_Z 4
_cell_length_a 19.5991(16)
_cell_length_b 5.8086(3)
_cell_length_c 23.4722(17)
_cell_measurement_reflns_used 3202
_cell_measurement_temperature 298(2)
_cell_measurement_theta_max 69.2630
_cell_measurement_theta_min 3.5880
_cell_volume 2530.4(3)
_computing_cell_refinement
;
CrysAlisPro, Agilent Technologies,
Version 1.171.37.35h (release 09-02-2015 CrysAlis171 .NET)
(compiled Feb  9 2015,16:26:32)
;
_computing_data_collection
;
CrysAlisPro, Agilent Technologies,
Version 1.171.37.35h (release 09-02-2015 CrysAlis171 .NET)
(compiled Feb  9 2015,16:26:32)
;
_computing_data_reduction
;
CrysAlisPro, Agilent Technologies,
Version 1.171.37.35h (release 09-02-2015 CrysAlis171 .NET)
(compiled Feb  9 2015,16:26:32)
;
_computing_structure_refinement 'SHELXL-2014/7 (Sheldrick, 2014)'
_computing_structure_solution
;
CrysAlisPro, Agilent Technologies,
Version 1.171.37.35h (release 09-02-2015 CrysAlis171 .NET)
(compiled Feb  9 2015,16:26:32)
;
_diffrn_ambient_temperature 298(2)
_diffrn_measured_fraction_theta_full 0.999
_diffrn_measured_fraction_theta_max 0.984
_diffrn_measurement_device_type 'Xcalibur, Eos, Gemini'
_diffrn_measurement_method '\w scans'
_diffrn_radiation_type CuK\a
_diffrn_radiation_wavelength 1.54184
_diffrn_reflns_av_R_equivalents 0.0756
_diffrn_reflns_av_unetI/netI 0.0588
_diffrn_reflns_Laue_measured_fraction_full 0.999
_diffrn_reflns_Laue_measured_fraction_max 0.984
_diffrn_reflns_limit_h_max 24
_diffrn_reflns_limit_h_min -23
_diffrn_reflns_limit_k_max 7
_diffrn_reflns_limit_k_min -5
_diffrn_reflns_limit_l_max 28
_diffrn_reflns_limit_l_min -27
_diffrn_reflns_number 20762
_diffrn_reflns_point_group_measured_fraction_full 0.999
_diffrn_reflns_point_group_measured_fraction_max 0.984
_diffrn_reflns_theta_full 67.684
_diffrn_reflns_theta_max 72.221
_diffrn_reflns_theta_min 3.559
_exptl_absorpt_coefficient_mu 2.652
_exptl_absorpt_correction_T_max 1.00000
_exptl_absorpt_correction_T_min 0.40149
_exptl_absorpt_correction_type multi-scan
_exptl_absorpt_process_details
;
CrysAlisPro, Agilent Technologies,
Version 1.171.37.35h (release 09-02-2015 CrysAlis171 .NET)
(compiled Feb  9 2015,16:26:32)
Empirical absorption correction using spherical harmonics,
 implemented in SCALE3 ABSPACK scaling algorithm.
;
_exptl_crystal_colour colourless
_exptl_crystal_density_diffrn 1.396
_exptl_crystal_description Needle
_exptl_crystal_F_000 1112
_exptl_crystal_recrystallization_method 'Re-crystallisation from solvent: Methanol+Water'
_exptl_crystal_size_max 0.36
_exptl_crystal_size_mid 0.24
_exptl_crystal_size_min 0.12
_refine_diff_density_max 0.973
_refine_diff_density_min -0.360
_refine_diff_density_rms 0.104
_refine_ls_extinction_method none
_refine_ls_goodness_of_fit_ref 1.044
_refine_ls_hydrogen_treatment constr
_refine_ls_matrix_type full
_refine_ls_number_parameters 317
_refine_ls_number_reflns 4906
_refine_ls_number_restraints 0
_refine_ls_restrained_S_all 1.044
_refine_ls_R_factor_all 0.1202
_refine_ls_R_factor_gt 0.0844
_refine_ls_shift/su_max 0.000
_refine_ls_shift/su_mean 0.000
_refine_ls_structure_factor_coef Fsqd
_refine_ls_weighting_details 'w=1/[\s^2^(Fo^2^)+(0.1643P)^2^] where P=(Fo^2^+2Fc^2^)/3'
_refine_ls_weighting_scheme calc
_refine_ls_wR_factor_gt 0.2244
_refine_ls_wR_factor_ref 0.2750
_reflns_Friedel_coverage 0.000
_reflns_number_gt 3105
_reflns_number_total 4906
_reflns_threshold_expression 'I > 2\s(I)'
_cod_data_source_file c6ce02295b2.cif
_cod_data_source_block GBA-Na-Form-III
_cod_depositor_comments 'Adding full bibliography for 7227370--7227375.cif.'
_cod_database_code 7227371
_shelx_shelxl_version_number 2014/7
_shelx_space_group_comment
;
The symmetry employed for this shelxl refinement is uniquely defined
by the following loop, which should always be used as a source of
symmetry information in preference to the above space-group names.
They are only intended as comments.
;

loop_
_space_group_symop_operation_xyz
'x, y, z'
'-x+1/2, y+1/2, -z+1/2'
'-x, -y, -z'
'x-1/2, -y-1/2, z-1/2'

loop_
_atom_site_label
_atom_site_type_symbol
_atom_site_fract_x
_atom_site_fract_y
_atom_site_fract_z
_atom_site_U_iso_or_equiv
_atom_site_adp_type
_atom_site_occupancy
_atom_site_site_symmetry_order
_atom_site_calc_flag
_atom_site_refinement_flags_posn
_atom_site_refinement_flags_adp
S1 S 0.60730(6) 0.13635(17) 0.05166(5) 0.0469(3) Uani 1 1 d . .
Cl1 Cl 1.06964(9) 1.4510(3) 0.10704(8) 0.0890(5) Uani 1 1 d . .
Na1 Na 0.57019(10) -0.3383(3) -0.01878(9) 0.0573(5) Uani 1 1 d . .
O4 O 0.55811(16) 0.3282(5) 0.03750(15) 0.0527(7) Uani 1 1 d . .
O5 O 0.66286(19) 0.4100(6) -0.02590(17) 0.0627(9) Uani 1 1 d . .
O3 O 0.58206(19) -0.0608(6) 0.07575(16) 0.0617(9) Uani 1 1 d . .
C10 C 0.8031(2) 0.3717(8) 0.20616(19) 0.0500(10) Uani 1 1 d . .
C13 C 0.6853(2) 0.2366(7) 0.10931(19) 0.0453(9) Uani 1 1 d . .
O2 O 0.8657(2) 0.6963(7) 0.08755(17) 0.0801(12) Uani 1 1 d . .
C11 C 0.7451(3) 0.5154(8) 0.1836(2) 0.0579(11) Uani 1 1 d . .
H11 H 0.7456 0.6602 0.2006 0.069 Uiso 1 1 calc R U
C2 C 1.0123(3) 1.0955(8) 0.1501(2) 0.0577(11) Uani 1 1 d . .
H2 H 1.0466 1.1284 0.1870 0.069 Uiso 1 1 calc R U
O1 O 1.0071(3) 0.8754(8) 0.25184(17) 0.0903(14) Uani 1 1 d . .
N2 N 0.6295(2) 0.0451(6) -0.00285(17) 0.0543(9) Uani 1 1 d . .
N1 N 0.9389(3) 0.5884(8) 0.1999(2) 0.0701(12) Uani 1 1 d . .
H1A H 0.9165 0.5377 0.1643 0.084 Uiso 1 1 calc R U
C3 C 0.9643(2) 0.9148(9) 0.1458(2) 0.0539(11) Uani 1 1 d . .
C15 C 0.8023(2) 0.1588(9) 0.1788(2) 0.0600(12) Uani 1 1 d . .
H15 H 0.8414 0.0599 0.1932 0.072 Uiso 1 1 calc R U
N3 N 0.6617(3) 0.1111(8) -0.0863(2) 0.0763(14) Uani 1 1 d . .
H3A H 0.6554 -0.0346 -0.0922 0.092 Uiso 1 1 calc R U
C4 C 0.9125(3) 0.8682(10) 0.0901(2) 0.0642(13) Uani 1 1 d . .
C14 C 0.7437(3) 0.0932(8) 0.1305(2) 0.0580(11) Uani 1 1 d . .
H14 H 0.7439 -0.0487 0.1122 0.070 Uiso 1 1 calc R U
C8 C 0.9379(3) 0.4457(10) 0.2502(2) 0.0679(14) Uani 1 1 d . .
H8A H 0.9745 0.4998 0.2863 0.082 Uiso 1 1 calc R U
H8B H 0.9498 0.2886 0.2429 0.082 Uiso 1 1 calc R U
C7 C 0.9709(3) 0.7876(9) 0.2040(2) 0.0561(11) Uani 1 1 d . .
C9 C 0.8662(3) 0.4490(10) 0.2600(2) 0.0635(13) Uani 1 1 d . .
H9A H 0.8568 0.6043 0.2707 0.076 Uiso 1 1 calc R U
H9B H 0.8686 0.3500 0.2939 0.076 Uiso 1 1 calc R U
C12 C 0.6851(2) 0.4473(8) 0.1352(2) 0.0521(10) Uani 1 1 d . .
H12 H 0.6455 0.5446 0.1209 0.062 Uiso 1 1 calc R U
C1 C 1.0095(3) 1.2266(10) 0.1005(3) 0.0653(13) Uani 1 1 d . .
C16 C 0.6519(2) 0.2038(8) -0.0366(2) 0.0545(11) Uani 1 1 d . .
C6 C 0.9591(3) 1.1801(12) 0.0463(3) 0.0809(17) Uani 1 1 d . .
H6 H 0.9572 1.2691 0.0129 0.097 Uiso 1 1 calc R U
C5 C 0.9111(4) 1.0031(13) 0.0407(3) 0.0838(18) Uani 1 1 d . .
H5 H 0.8772 0.9726 0.0034 0.101 Uiso 1 1 calc R U
C17 C 0.6826(4) 0.2474(11) -0.1308(3) 0.0791(17) Uani 1 1 d . .
H27 H 0.6652 0.4054 -0.1303 0.095 Uiso 1 1 calc R U
C21 C 0.7945(4) 0.0348(14) -0.1247(3) 0.093(2) Uani 1 1 d . .
H21A H 0.7878 -0.0763 -0.0961 0.111 Uiso 1 1 calc R U
H21B H 0.8459 0.0540 -0.1167 0.111 Uiso 1 1 calc R U
C20 C 0.7619(4) -0.0587(13) -0.1868(3) 0.0885(19) Uani 1 1 d . .
H20B H 0.7819 -0.2097 -0.1893 0.106 Uiso 1 1 calc R U
H20A H 0.7737 0.0415 -0.2153 0.106 Uiso 1 1 calc R U
C18 C 0.6480(4) 0.1472(17) -0.1932(3) 0.105(3) Uani 1 1 d . .
H18A H 0.5972 0.1223 -0.1996 0.126 Uiso 1 1 calc R U
H18B H 0.6521 0.2578 -0.2229 0.126 Uiso 1 1 calc R U
C19 C 0.6817(4) -0.0769(14) -0.2026(3) 0.096(2) Uani 1 1 d . .
H19A H 0.6701 -0.1954 -0.1781 0.116 Uiso 1 1 calc R U
H19B H 0.6613 -0.1228 -0.2444 0.116 Uiso 1 1 calc R U
C23 C 0.8097(4) 0.6486(13) 0.0328(3) 0.092(2) Uani 1 1 d . .
H23A H 0.8298 0.5770 0.0050 0.138 Uiso 1 1 calc R U
H23B H 0.7864 0.7898 0.0160 0.138 Uiso 1 1 calc R U
H23C H 0.7752 0.5470 0.0407 0.138 Uiso 1 1 calc R U
C22 C 0.7640(4) 0.2529(13) -0.1154(3) 0.094(2) Uani 1 1 d . .
H22B H 0.7766 0.3692 -0.1400 0.113 Uiso 1 1 calc R U
H22A H 0.7853 0.2979 -0.0737 0.113 Uiso 1 1 calc R U
O6 O 0.5376(5) -0.3016(17) -0.1244(3) 0.186(4) Uani 1 1 d . .

loop_
_atom_site_aniso_label
_atom_site_aniso_U_11
_atom_site_aniso_U_22
_atom_site_aniso_U_33
_atom_site_aniso_U_23
_atom_site_aniso_U_13
_atom_site_aniso_U_12
S1 0.0492(6) 0.0420(6) 0.0437(6) -0.0016(4) 0.0070(4) -0.0003(4)
Cl1 0.0847(10) 0.0822(10) 0.1002(12) 0.0186(8) 0.0299(9) -0.0150(8)
Na1 0.0638(11) 0.0493(10) 0.0600(11) 0.0024(8) 0.0216(9) -0.0002(8)
O4 0.0462(16) 0.0535(18) 0.0550(18) -0.0025(13) 0.0117(13) 0.0014(13)
O5 0.065(2) 0.056(2) 0.069(2) -0.0022(16) 0.0258(18) -0.0025(15)
O3 0.064(2) 0.0545(19) 0.058(2) 0.0047(14) 0.0078(16) -0.0107(15)
C10 0.050(2) 0.057(3) 0.040(2) 0.0008(18) 0.0097(18) -0.0049(19)
C13 0.046(2) 0.046(2) 0.041(2) 0.0041(16) 0.0103(17) 0.0010(17)
O2 0.076(2) 0.095(3) 0.054(2) -0.0022(19) -0.0005(18) -0.030(2)
C11 0.066(3) 0.051(3) 0.051(3) -0.008(2) 0.012(2) -0.003(2)
C2 0.056(3) 0.061(3) 0.051(3) 0.001(2) 0.009(2) -0.002(2)
O1 0.116(4) 0.085(3) 0.047(2) 0.0124(18) -0.005(2) -0.025(2)
N2 0.063(2) 0.049(2) 0.046(2) -0.0077(15) 0.0098(17) 0.0028(17)
N1 0.073(3) 0.079(3) 0.051(2) 0.004(2) 0.010(2) -0.020(2)
C3 0.053(2) 0.065(3) 0.042(2) -0.0001(19) 0.0123(19) 0.005(2)
C15 0.044(2) 0.066(3) 0.063(3) 0.004(2) 0.007(2) 0.013(2)
N3 0.107(4) 0.065(3) 0.070(3) -0.011(2) 0.047(3) -0.008(3)
C4 0.059(3) 0.077(3) 0.051(3) -0.003(2) 0.009(2) -0.007(2)
C14 0.060(3) 0.049(2) 0.058(3) -0.004(2) 0.010(2) 0.004(2)
C8 0.060(3) 0.074(3) 0.060(3) 0.016(2) 0.007(2) -0.007(2)
C7 0.054(3) 0.065(3) 0.045(2) 0.005(2) 0.009(2) 0.004(2)
C9 0.062(3) 0.082(4) 0.043(2) 0.001(2) 0.012(2) -0.007(3)
C12 0.053(2) 0.044(2) 0.051(2) -0.0027(17) 0.0059(19) 0.0098(18)
C1 0.062(3) 0.066(3) 0.066(3) 0.010(2) 0.018(2) 0.002(2)
C16 0.050(2) 0.060(3) 0.050(2) -0.004(2) 0.0115(19) 0.003(2)
C6 0.082(4) 0.093(4) 0.065(4) 0.021(3) 0.021(3) -0.008(3)
C5 0.088(4) 0.107(5) 0.044(3) 0.005(3) 0.004(3) -0.016(4)
C17 0.095(4) 0.072(4) 0.084(4) 0.014(3) 0.048(4) 0.005(3)
C21 0.077(4) 0.119(6) 0.075(4) 0.003(4) 0.014(3) 0.013(4)
C20 0.102(5) 0.097(5) 0.075(4) 0.000(3) 0.041(4) 0.016(4)
C18 0.064(4) 0.184(9) 0.064(4) 0.036(5) 0.015(3) 0.013(4)
C19 0.102(5) 0.111(6) 0.069(4) -0.017(4) 0.017(4) -0.021(4)
C23 0.074(4) 0.116(5) 0.068(4) -0.020(4) -0.002(3) -0.024(4)
C22 0.092(5) 0.111(5) 0.079(4) -0.013(4) 0.030(4) -0.031(4)
O6 0.207(8) 0.286(10) 0.056(3) 0.018(5) 0.028(4) 0.035(7)

loop_
_atom_type_symbol
_atom_type_description
_atom_type_scat_dispersion_real
_atom_type_scat_dispersion_imag
_atom_type_scat_source
C C 0.0181 0.0091 'International Tables Vol C Tables 4.2.6.8 and 6.1.1.4'
H H 0.0000 0.0000 'International Tables Vol C Tables 4.2.6.8 and 6.1.1.4'
N N 0.0311 0.0180 'International Tables Vol C Tables 4.2.6.8 and 6.1.1.4'
O O 0.0492 0.0322 'International Tables Vol C Tables 4.2.6.8 and 6.1.1.4'
Na Na 0.1353 0.1239 'International Tables Vol C Tables 4.2.6.8 and 6.1.1.4'
S S 0.3331 0.5567 'International Tables Vol C Tables 4.2.6.8 and 6.1.1.4'
Cl Cl 0.3639 0.7018 'International Tables Vol C Tables 4.2.6.8 and 6.1.1.4'

loop_
_geom_angle_atom_site_label_1
_geom_angle_atom_site_label_2
_geom_angle_atom_site_label_3
_geom_angle
_geom_angle_site_symmetry_1
_geom_angle_site_symmetry_3
O3 S1 O4 114.7(2) . .
O3 S1 N2 105.8(2) . .
O4 S1 N2 114.4(2) . .
O3 S1 C13 106.4(2) . .
O4 S1 C13 105.63(19) . .
N2 S1 C13 109.5(2) . .
O3 S1 Na1 57.44(15) . .
O4 S1 Na1 121.80(14) . .
N2 S1 Na1 50.20(15) . .
C13 S1 Na1 132.51(15) . .
O6 Na1 O5 86.4(2) . 1_545
O6 Na1 O4 127.6(3) . 1_545
O5 Na1 O4 75.82(13) 1_545 1_545
O6 Na1 O4 83.8(2) . 3_655
O5 Na1 O4 141.04(14) 1_545 3_655
O4 Na1 O4 80.70(12) 1_545 3_655
O6 Na1 N2 91.9(3) . .
O5 Na1 N2 103.33(14) 1_545 .
O4 Na1 N2 139.93(14) 1_545 .
O4 Na1 N2 114.57(14) 3_655 .
O6 Na1 O3 137.2(3) . .
O5 Na1 O3 124.07(14) 1_545 .
O4 Na1 O3 91.57(12) 1_545 .
O4 Na1 O3 86.81(12) 3_655 .
N2 Na1 O3 55.02(12) . .
O6 Na1 S1 114.0(3) . .
O5 Na1 S1 121.17(11) 1_545 .
O4 Na1 S1 117.44(10) 1_545 .
O4 Na1 S1 97.16(9) 3_655 .
N2 Na1 S1 29.05(10) . .
O3 Na1 S1 26.68(8) . .
O6 Na1 Na1 109.2(3) . 3_645
O5 Na1 Na1 110.55(12) 1_545 3_645
O4 Na1 Na1 40.46(8) 1_545 3_645
O4 Na1 Na1 40.24(8) 3_655 3_645
N2 Na1 Na1 140.74(13) . 3_645
O3 Na1 Na1 88.93(10) . 3_645
S1 Na1 Na1 112.56(8) . 3_645
S1 O4 Na1 125.1(2) . 1_565
S1 O4 Na1 129.98(19) . 3_655
Na1 O4 Na1 99.30(12) 1_565 3_655
C16 O5 Na1 121.8(3) . 1_565
S1 O3 Na1 95.89(19) . .
C11 C10 C15 118.5(4) . .
C11 C10 C9 119.5(4) . .
C15 C10 C9 122.0(4) . .
C12 C13 C14 120.2(4) . .
C12 C13 S1 120.4(3) . .
C14 C13 S1 119.3(3) . .
C4 O2 C23 120.1(5) . .
C10 C11 C12 121.1(4) . .
C10 C11 H11 119.5 . .
C12 C11 H11 119.5 . .
C1 C2 C3 120.9(5) . .
C1 C2 H2 119.6 . .
C3 C2 H2 119.6 . .
C16 N2 S1 117.8(3) . .
C16 N2 Na1 137.2(3) . .
S1 N2 Na1 100.8(2) . .
C7 N1 C8 125.3(5) . .
C7 N1 H1A 117.3 . .
C8 N1 H1A 117.3 . .
C2 C3 C4 119.0(5) . .
C2 C3 C7 116.1(4) . .
C4 C3 C7 124.8(5) . .
C14 C15 C10 120.5(4) . .
C14 C15 H15 119.8 . .
C10 C15 H15 119.8 . .
C16 N3 C17 123.2(5) . .
C16 N3 H3A 118.4 . .
C17 N3 H3A 118.4 . .
O2 C4 C5 123.4(5) . .
O2 C4 C3 117.7(5) . .
C5 C4 C3 118.9(5) . .
C13 C14 C15 120.4(4) . .
C13 C14 H14 119.8 . .
C15 C14 H14 119.8 . .
N1 C8 C9 112.2(5) . .
N1 C8 H8A 109.2 . .
C9 C8 H8A 109.2 . .
N1 C8 H8B 109.2 . .
C9 C8 H8B 109.2 . .
H8A C8 H8B 107.9 . .
O1 C7 N1 123.9(5) . .
O1 C7 C3 118.4(5) . .
N1 C7 C3 117.6(4) . .
C8 C9 C10 114.9(4) . .
C8 C9 H9A 108.5 . .
C10 C9 H9A 108.5 . .
C8 C9 H9B 108.5 . .
C10 C9 H9B 108.5 . .
H9A C9 H9B 107.5 . .
C13 C12 C11 119.3(4) . .
C13 C12 H12 120.3 . .
C11 C12 H12 120.3 . .
C6 C1 C2 119.9(5) . .
C6 C1 Cl1 120.1(4) . .
C2 C1 Cl1 120.0(4) . .
O5 C16 N3 120.1(5) . .
O5 C16 N2 127.0(5) . .
N3 C16 N2 113.0(4) . .
C1 C6 C5 120.5(5) . .
C1 C6 H6 119.8 . .
C5 C6 H6 119.8 . .
C6 C5 C4 120.9(5) . .
C6 C5 H5 119.6 . .
C4 C5 H5 119.6 . .
N3 C17 C18 109.8(6) . .
N3 C17 C22 110.8(6) . .
C18 C17 C22 110.2(5) . .
N3 C17 H27 108.7 . .
C18 C17 H27 108.7 . .
C22 C17 H27 108.7 . .
C22 C21 C20 113.5(6) . .
C22 C21 H21A 108.9 . .
C20 C21 H21A 108.9 . .
C22 C21 H21B 108.9 . .
C20 C21 H21B 108.9 . .
H21A C21 H21B 107.7 . .
C21 C20 C19 110.7(6) . .
C21 C20 H20B 109.5 . .
C19 C20 H20B 109.5 . .
C21 C20 H20A 109.5 . .
C19 C20 H20A 109.5 . .
H20B C20 H20A 108.1 . .
C19 C18 C17 113.1(6) . .
C19 C18 H18A 109.0 . .
C17 C18 H18A 109.0 . .
C19 C18 H18B 109.0 . .
C17 C18 H18B 109.0 . .
H18A C18 H18B 107.8 . .
C20 C19 C18 112.1(6) . .
C20 C19 H19A 109.2 . .
C18 C19 H19A 109.2 . .
C20 C19 H19B 109.2 . .
C18 C19 H19B 109.2 . .
H19A C19 H19B 107.9 . .
O2 C23 H23A 109.5 . .
O2 C23 H23B 109.5 . .
H23A C23 H23B 109.5 . .
O2 C23 H23C 109.5 . .
H23A C23 H23C 109.5 . .
H23B C23 H23C 109.5 . .
C21 C22 C17 113.5(6) . .
C21 C22 H22B 108.9 . .
C17 C22 H22B 108.9 . .
C21 C22 H22A 108.9 . .
C17 C22 H22A 108.9 . .
H22B C22 H22A 107.7 . .

loop_
_geom_bond_atom_site_label_1
_geom_bond_atom_site_label_2
_geom_bond_distance
_geom_bond_site_symmetry_2
S1 O3 1.434(3) .
S1 O4 1.441(3) .
S1 N2 1.570(4) .
S1 C13 1.782(4) .
S1 Na1 3.177(2) .
Cl1 C1 1.730(6) .
Na1 O6 2.363(6) .
Na1 O5 2.379(4) 1_545
Na1 O4 2.399(4) 1_545
Na1 O4 2.410(4) 3_655
Na1 N2 2.484(4) .
Na1 O3 2.692(4) .
Na1 Na1 3.665(4) 3_645
O4 Na1 2.399(4) 1_565
O4 Na1 2.410(4) 3_655
O5 C16 1.229(6) .
O5 Na1 2.379(4) 1_565
C10 C11 1.372(7) .
C10 C15 1.391(7) .
C10 C9 1.524(6) .
C13 C12 1.367(6) .
C13 C14 1.374(6) .
O2 C4 1.344(6) .
O2 C23 1.423(6) .
C11 C12 1.405(6) .
C11 H11 0.9300 .
C2 C1 1.379(7) .
C2 C3 1.390(7) .
C2 H2 0.9300 .
O1 C7 1.230(6) .
N2 C16 1.377(6) .
N1 C7 1.305(6) .
N1 C8 1.448(6) .
N1 H1A 0.8600 .
C3 C4 1.401(6) .
C3 C7 1.522(6) .
C15 C14 1.383(7) .
C15 H15 0.9300 .
N3 C16 1.353(6) .
N3 C17 1.468(7) .
N3 H3A 0.8600 .
C4 C5 1.393(8) .
C14 H14 0.9300 .
C8 C9 1.496(8) .
C8 H8A 0.9700 .
C8 H8B 0.9700 .
C9 H9A 0.9700 .
C9 H9B 0.9700 .
C12 H12 0.9300 .
C1 C6 1.364(8) .
C6 C5 1.371(9) .
C6 H6 0.9300 .
C5 H5 0.9300 .
C17 C18 1.518(10) .
C17 C22 1.519(10) .
C17 H27 0.9800 .
C21 C22 1.448(10) .
C21 C20 1.491(9) .
C21 H21A 0.9700 .
C21 H21B 0.9700 .
C20 C19 1.499(10) .
C20 H20B 0.9700 .
C20 H20A 0.9700 .
C18 C19 1.507(11) .
C18 H18A 0.9700 .
C18 H18B 0.9700 .
C19 H19A 0.9700 .
C19 H19B 0.9700 .
C23 H23A 0.9600 .
C23 H23B 0.9600 .
C23 H23C 0.9600 .
C22 H22B 0.9700 .
C22 H22A 0.9700 .
